data_7108115
loop_
_publ_author_name
'C. B. Liu'
'R. A. S. Ferreira'
'F. A. Almeida Paz'
'A. Cadiau'
'L. D. Carlos'
'L. S. Fu'
'J. Rocha'
'F.-N. Shi'

_publ_section_title
;
 Highly emissive Zn-Ln metal-organic frameworks with an unusual 3D
 inorganic subnetwork
;
_journal_name_full Chem.Commun.
_journal_page_first 7964
_journal_paper_doi 10.1039/c2cc33223j
_journal_volume 48
_journal_year 2012
_chemical_formula_sum 'C15 H5.5 Gd N6 O13.25 Zn3'
_chemical_formula_weight 835.11
_chemical_name_systematic
;
?
;
_space_group_IT_number 205
_symmetry_cell_setting cubic
_symmetry_space_group_name_Hall '-P 2ac 2ab 3'
_symmetry_space_group_name_H-M 'P a -3'
_atom_sites_solution_hydrogens geom
_atom_sites_solution_primary direct
_atom_sites_solution_secondary difmap
_audit_creation_method SHELXL-97
_cell_angle_alpha 90.00
_cell_angle_beta 90.00
_cell_angle_gamma 90.00
_cell_formula_units_Z 8
_cell_length_a 16.29440(10)
_cell_length_b 16.29440(10)
_cell_length_c 16.29440(10)
_cell_measurement_reflns_used 4238
_cell_measurement_temperature 296(2)
_cell_measurement_theta_max 30.17
_cell_measurement_theta_min 2.50
_cell_volume 4326.28(5)
_computing_cell_refinement 'Bruker SMART'
_computing_data_collection 'Bruker SMART'
_computing_data_reduction 'Bruker SAINT'
_computing_molecular_graphics 'Bruker SHELXTL'
_computing_publication_material 'Bruker SHELXTL'
_computing_structure_refinement 'SHELXL-97 (Sheldrick, 1997)'
_computing_structure_solution 'SHELXS-97 (Sheldrick, 1990)'
_diffrn_ambient_temperature 296(2)
_diffrn_measured_fraction_theta_full 0.998
_diffrn_measured_fraction_theta_max 0.998
_diffrn_measurement_device_type 'CCD area detector'
_diffrn_measurement_method 'phi and omega scans'
_diffrn_radiation_monochromator graphite
_diffrn_radiation_source 'fine-focus sealed tube'
_diffrn_radiation_type MoK\a
_diffrn_radiation_wavelength 0.71073
_diffrn_reflns_av_R_equivalents 0.0320
_diffrn_reflns_av_sigmaI/netI 0.0241
_diffrn_reflns_limit_h_max 14
_diffrn_reflns_limit_h_min -20
_diffrn_reflns_limit_k_max 21
_diffrn_reflns_limit_k_min -14
_diffrn_reflns_limit_l_max 18
_diffrn_reflns_limit_l_min -10
_diffrn_reflns_number 10474
_diffrn_reflns_theta_full 27.86
_diffrn_reflns_theta_max 27.86
_diffrn_reflns_theta_min 3.54
_exptl_absorpt_coefficient_mu 6.399
_exptl_absorpt_correction_T_max 0.6285
_exptl_absorpt_correction_T_min 0.6285
_exptl_absorpt_correction_type multi-scan
_exptl_absorpt_process_details Sadabs
_exptl_crystal_colour colourless
_exptl_crystal_density_diffrn 2.564
_exptl_crystal_density_method 'not measured'
_exptl_crystal_description cube
_exptl_crystal_F_000 3180
_exptl_crystal_size_max 0.08
_exptl_crystal_size_mid 0.08
_exptl_crystal_size_min 0.08
_refine_diff_density_max 0.439
_refine_diff_density_min -0.590
_refine_diff_density_rms 0.101
_refine_ls_extinction_method none
_refine_ls_goodness_of_fit_ref 1.099
_refine_ls_hydrogen_treatment mixed
_refine_ls_matrix_type full
_refine_ls_number_parameters 124
_refine_ls_number_reflns 1725
_refine_ls_number_restraints 3
_refine_ls_restrained_S_all 1.098
_refine_ls_R_factor_all 0.0268
_refine_ls_R_factor_gt 0.0208
_refine_ls_shift/su_max 0.001
_refine_ls_shift/su_mean 0.000
_refine_ls_structure_factor_coef Fsqd
_refine_ls_weighting_details 'calc w=1/[\s^2^(Fo^2^)+(0.0166P)^2^+5.6355P] where P=(Fo^2^+2Fc^2^)/3'
_refine_ls_weighting_scheme calc
_refine_ls_wR_factor_gt 0.0443
_refine_ls_wR_factor_ref 0.0461
_reflns_number_gt 1507
_reflns_number_total 1725
_reflns_threshold_expression >2sigma(I)
_cod_data_source_file c2cc33223j.txt
_cod_data_source_block 35pa-3
_cod_original_cell_volume 4326.29(5)
_cod_original_sg_symbol_H-M Pa-3
_cod_original_formula_sum 'C15 H5.50 Gd N6 O13.25 Zn3'
_cod_database_code 7108115

loop_
_symmetry_equiv_pos_as_xyz
'x, y, z'
'-x+1/2, -y, z+1/2'
'-x, y+1/2, -z+1/2'
'x+1/2, -y+1/2, -z'
'z, x, y'
'z+1/2, -x+1/2, -y'
'-z+1/2, -x, y+1/2'
'-z, x+1/2, -y+1/2'
'y, z, x'
'-y, z+1/2, -x+1/2'
'y+1/2, -z+1/2, -x'
'-y+1/2, -z, x+1/2'
'-x, -y, -z'
'x-1/2, y, -z-1/2'
'x, -y-1/2, z-1/2'
'-x-1/2, y-1/2, z'
'-z, -x, -y'
'-z-1/2, x-1/2, y'
'z-1/2, x, -y-1/2'
'z, -x-1/2, y-1/2'
'-y, -z, -x'
'y, -z-1/2, x-1/2'
'-y-1/2, z-1/2, x'
'y-1/2, z, -x-1/2'

loop_
_atom_site_label
_atom_site_type_symbol
_atom_site_fract_x
_atom_site_fract_y
_atom_site_fract_z
_atom_site_U_iso_or_equiv
_atom_site_adp_type
_atom_site_occupancy
_atom_site_symmetry_multiplicity
_atom_site_calc_flag
_atom_site_refinement_flags
Gd1 Gd 0.264239(8) 0.764239(8) 0.735761(8) 0.00769(7) Uani 1 3 d S
Zn1 Zn 0.20425(2) 0.98905(2) 0.67969(2) 0.01277(9) Uani 1 1 d .
C1 C 0.25696(18) 0.87534(18) 0.55152(18) 0.0158(6) Uani 1 1 d .
C2 C 0.25063(19) 0.95712(19) 0.51355(18) 0.0170(6) Uani 1 1 d .
C3 C 0.2740(2) 0.98275(19) 0.43618(19) 0.0225(7) Uani 1 1 d .
H3 H 0.2982 0.9520 0.3946 0.027 Uiso 1 1 calc R
C4 C 0.25302(17) 1.06467(18) 0.43535(17) 0.0146(6) Uani 1 1 d .
C5 C 0.25988(17) 1.12811(17) 0.37252(17) 0.0127(6) Uani 1 1 d .
N1 N 0.21825(14) 1.01959(14) 0.55731(14) 0.0124(5) Uani 1 1 d .
N2 N 0.21881(14) 1.08629(14) 0.50848(14) 0.0115(5) Uani 1 1 d .
O1 O 0.24118(12) 0.87079(12) 0.62825(12) 0.0148(4) Uani 1 1 d .
O2 O 0.27642(16) 0.81822(13) 0.50485(13) 0.0277(6) Uani 1 1 d .
O3 O 0.22642(12) 1.19699(12) 0.38774(12) 0.0164(4) Uani 1 1 d .
O4 O 0.29595(12) 1.11575(12) 0.30519(12) 0.0169(4) Uani 1 1 d .
O5 O 0.17652(17) 0.67652(17) 0.82348(17) 0.0466(13) Uani 1 3 d SD
H5A H 0.202(8) 0.681(6) 0.869(5) 0.056 Uiso 0.33 1 d PD
H5B H 0.171(7) 0.6252(18) 0.816(7) 0.056 Uiso 0.33 1 d PD
O6 O 0.5520(18) -0.0520(18) 1.0520(18) 0.165(19) Uani 0.25 3 d SP
H6A H 0.5609 -0.0378 1.0888 0.198 Uiso 0.08 1 d PR
H6B H 0.5219 -0.0124 1.0124 0.198 Uiso 0.08 1 d PR

loop_
_atom_site_aniso_label
_atom_site_aniso_U_11
_atom_site_aniso_U_22
_atom_site_aniso_U_33
_atom_site_aniso_U_23
_atom_site_aniso_U_13
_atom_site_aniso_U_12
Gd1 0.00769(7) 0.00769(7) 0.00769(7) -0.00027(5) -0.00027(5) 0.00027(5)
Zn1 0.00952(17) 0.01492(18) 0.01389(17) -0.00177(13) 0.00125(13) 0.00076(13)
C1 0.0196(15) 0.0121(14) 0.0157(15) 0.0039(12) 0.0034(12) 0.0032(12)
C2 0.0241(16) 0.0127(14) 0.0142(15) 0.0002(12) 0.0030(12) 0.0057(12)
C3 0.0360(19) 0.0186(16) 0.0128(15) 0.0024(12) 0.0110(14) 0.0101(14)
C4 0.0176(15) 0.0134(14) 0.0127(14) 0.0021(11) 0.0021(11) 0.0030(11)
C5 0.0118(13) 0.0138(14) 0.0126(14) 0.0025(11) -0.0040(11) -0.0001(11)
N1 0.0174(13) 0.0095(12) 0.0104(12) 0.0034(9) 0.0021(10) 0.0026(9)
N2 0.0130(12) 0.0101(11) 0.0116(11) 0.0023(9) 0.0008(9) 0.0021(9)
O1 0.0213(11) 0.0111(10) 0.0120(10) 0.0025(8) 0.0021(8) 0.0015(8)
O2 0.0538(17) 0.0129(11) 0.0163(11) 0.0006(9) 0.0072(11) 0.0140(11)
O3 0.0241(12) 0.0122(10) 0.0129(10) 0.0011(8) 0.0017(9) 0.0049(9)
O4 0.0174(10) 0.0201(11) 0.0132(10) 0.0055(8) 0.0048(8) 0.0063(9)
O5 0.0466(13) 0.0466(13) 0.0466(13) 0.0144(14) 0.0144(14) -0.0144(14)
O6 0.165(19) 0.165(19) 0.165(19) -0.09(2) 0.09(2) -0.09(2)

loop_
_atom_type_symbol
_atom_type_description
_atom_type_scat_dispersion_real
_atom_type_scat_dispersion_imag
_atom_type_scat_source
C C 0.0033 0.0016 'International Tables Vol C Tables 4.2.6.8 and 6.1.1.4'
H H 0.0000 0.0000 'International Tables Vol C Tables 4.2.6.8 and 6.1.1.4'
N N 0.0061 0.0033 'International Tables Vol C Tables 4.2.6.8 and 6.1.1.4'
O O 0.0106 0.0060 'International Tables Vol C Tables 4.2.6.8 and 6.1.1.4'
Zn Zn 0.2839 1.4301 'International Tables Vol C Tables 4.2.6.8 and 6.1.1.4'
Gd Gd -0.1653 3.9035 'International Tables Vol C Tables 4.2.6.8 and 6.1.1.4'

loop_
_geom_angle_atom_site_label_1
_geom_angle_atom_site_label_2
_geom_angle_atom_site_label_3
_geom_angle
_geom_angle_site_symmetry_1
_geom_angle_site_symmetry_3
O4 Gd1 O4 119.866(6) 7_564 2_575
O4 Gd1 O4 119.867(6) 7_564 12_665
O4 Gd1 O4 119.867(6) 2_575 12_665
O4 Gd1 O5 87.90(5) 7_564 .
O4 Gd1 O5 87.90(5) 2_575 .
O4 Gd1 O5 87.90(5) 12_665 .
O4 Gd1 O1 135.96(7) 7_564 11_466
O4 Gd1 O1 69.54(6) 2_575 11_466
O4 Gd1 O1 73.14(6) 12_665 11_466
O5 Gd1 O1 136.07(5) . 11_466
O4 Gd1 O1 69.54(6) 7_564 .
O4 Gd1 O1 73.14(6) 2_575 .
O4 Gd1 O1 135.96(7) 12_665 .
O5 Gd1 O1 136.07(5) . .
O1 Gd1 O1 73.85(7) 11_466 .
O4 Gd1 O1 73.14(6) 7_564 8_656
O4 Gd1 O1 135.96(7) 2_575 8_656
O4 Gd1 O1 69.54(6) 12_665 8_656
O5 Gd1 O1 136.07(5) . 8_656
O1 Gd1 O1 73.85(7) 11_466 8_656
O1 Gd1 O1 73.85(7) . 8_656
O4 Gd1 O3 51.93(6) 7_564 7_564
O4 Gd1 O3 71.40(6) 2_575 7_564
O4 Gd1 O3 153.33(7) 12_665 7_564
O5 Gd1 O3 67.56(5) . 7_564
O1 Gd1 O3 131.96(6) 11_466 7_564
O1 Gd1 O3 68.88(6) . 7_564
O1 Gd1 O3 121.09(6) 8_656 7_564
O4 Gd1 O3 153.33(7) 7_564 2_575
O4 Gd1 O3 51.94(6) 2_575 2_575
O4 Gd1 O3 71.40(6) 12_665 2_575
O5 Gd1 O3 67.56(5) . 2_575
O1 Gd1 O3 68.88(6) 11_466 2_575
O1 Gd1 O3 121.09(6) . 2_575
O1 Gd1 O3 131.95(6) 8_656 2_575
O3 Gd1 O3 106.35(5) 7_564 2_575
O4 Gd1 O3 71.40(6) 7_564 12_665
O4 Gd1 O3 153.33(7) 2_575 12_665
O4 Gd1 O3 51.94(6) 12_665 12_665
O5 Gd1 O3 67.57(5) . 12_665
O1 Gd1 O3 121.09(6) 11_466 12_665
O1 Gd1 O3 131.95(6) . 12_665
O1 Gd1 O3 68.88(6) 8_656 12_665
O3 Gd1 O3 106.35(5) 7_564 12_665
O3 Gd1 O3 106.35(5) 2_575 12_665
O4 Gd1 C5 143.03(7) 7_564 2_575
O4 Gd1 C5 26.02(7) 2_575 2_575
O4 Gd1 C5 94.61(7) 12_665 2_575
O5 Gd1 C5 79.93(6) . 2_575
O1 Gd1 C5 63.14(7) 11_466 2_575
O1 Gd1 C5 95.71(7) . 2_575
O1 Gd1 C5 136.91(7) 8_656 2_575
O3 Gd1 C5 91.31(7) 7_564 2_575
O3 Gd1 C5 26.38(7) 2_575 2_575
O3 Gd1 C5 132.28(7) 12_665 2_575
O4 Gd1 C5 26.02(7) 7_564 7_564
O4 Gd1 C5 94.62(7) 2_575 7_564
O4 Gd1 C5 143.03(7) 12_665 7_564
O5 Gd1 C5 79.93(6) . 7_564
O1 Gd1 C5 136.91(7) 11_466 7_564
O1 Gd1 C5 63.14(7) . 7_564
O1 Gd1 C5 95.71(7) 8_656 7_564
O3 Gd1 C5 26.38(7) 7_564 7_564
O3 Gd1 C5 132.28(7) 2_575 7_564
O3 Gd1 C5 91.31(7) 12_665 7_564
C5 Gd1 C5 117.01(3) 2_575 7_564
O2 Zn1 N2 140.40(10) 11_466 22_476
O2 Zn1 N1 103.37(10) 11_466 .
N2 Zn1 N1 113.79(9) 22_476 .
O2 Zn1 O3 82.97(8) 11_466 22_476
N2 Zn1 O3 79.50(8) 22_476 22_476
N1 Zn1 O3 97.06(8) . 22_476
O2 Zn1 O1 85.70(9) 11_466 .
N2 Zn1 O1 113.54(8) 22_476 .
N1 Zn1 O1 79.17(8) . .
O3 Zn1 O1 166.90(8) 22_476 .
O2 C1 O1 127.3(3) . .
O2 C1 C2 116.0(3) . .
O1 C1 C2 116.7(3) . .
N1 C2 C3 111.2(3) . .
N1 C2 C1 119.2(3) . .
C3 C2 C1 129.6(3) . .
C4 C3 C2 103.5(3) . .
C4 C3 H3 128.3 . .
C2 C3 H3 128.3 . .
N2 C4 C3 110.1(3) . .
N2 C4 C5 117.5(2) . .
C3 C4 C5 132.4(3) . .
O4 C5 O3 120.7(3) . .
O4 C5 C4 122.2(3) . .
O3 C5 C4 117.1(2) . .
O4 C5 Gd1 58.97(14) . 2_574
O3 C5 Gd1 63.41(14) . 2_574
C4 C5 Gd1 165.8(2) . 2_574
N2 N1 C2 107.1(2) . .
N2 N1 Zn1 139.86(18) . .
C2 N1 Zn1 111.77(18) . .
N1 N2 C4 108.1(2) . .
N1 N2 Zn1 138.75(18) . 19_567
C4 N2 Zn1 113.05(18) . 19_567
C1 O1 Zn1 112.28(18) . .
C1 O1 Gd1 134.16(18) . .
Zn1 O1 Gd1 112.69(8) . .
C1 O2 Zn1 139.4(2) . 8_656
C5 O3 Zn1 112.47(17) . 19_567
C5 O3 Gd1 90.21(16) . 2_574
Zn1 O3 Gd1 155.57(9) 19_567 2_574
C5 O4 Gd1 95.01(16) . 2_574
Gd1 O5 H5A 99(10) . .
Gd1 O5 H5B 123(9) . .
H5A O5 H5B 105(3) . .
H6A O6 H6B 116.9 . .

loop_
_geom_bond_atom_site_label_1
_geom_bond_atom_site_label_2
_geom_bond_distance
_geom_bond_site_symmetry_2
Gd1 O4 2.4627(19) 7_564
Gd1 O4 2.4628(19) 2_575
Gd1 O4 2.4628(19) 12_665
Gd1 O5 2.476(5) .
Gd1 O1 2.4948(19) 11_466
Gd1 O1 2.4948(19) .
Gd1 O1 2.4949(19) 8_656
Gd1 O3 2.5603(19) 7_564
Gd1 O3 2.5603(19) 2_575
Gd1 O3 2.5603(19) 12_665
Gd1 C5 2.863(3) 2_575
Gd1 C5 2.863(3) 7_564
Zn1 O2 1.993(2) 11_466
Zn1 N2 2.025(2) 22_476
Zn1 N1 2.068(2) .
Zn1 O3 2.150(2) 22_476
Zn1 O1 2.1858(19) .
C1 O2 1.243(3) .
C1 O1 1.279(3) .
C1 C2 1.473(4) .
C2 N1 1.350(4) .
C2 C3 1.382(4) .
C3 C4 1.378(4) .
C3 H3 0.9300 .
C4 N2 1.362(4) .
C4 C5 1.459(4) .
C5 O4 1.261(3) .
C5 O3 1.272(3) .
C5 Gd1 2.863(3) 2_574
N1 N2 1.347(3) .
N2 Zn1 2.025(2) 19_567
O2 Zn1 1.993(2) 8_656
O3 Zn1 2.150(2) 19_567
O3 Gd1 2.5603(19) 2_574
O4 Gd1 2.4628(19) 2_574
O5 H5A 0.85(2) .
O5 H5B 0.85(2) .
O6 H6A 0.6594 .
O6 H6B 1.0364 .

loop_
_geom_hbond_atom_site_label_D
_geom_hbond_atom_site_label_H
_geom_hbond_atom_site_label_A
_geom_hbond_distance_DH
_geom_hbond_distance_HA
_geom_hbond_distance_DA
_geom_hbond_angle_DHA
_geom_hbond_site_symmetry_A
O5 H5A O3 0.85(2) 2.32(10) 2.801(3) 116(9) 2_575
O5 H5A O2 0.85(2) 2.53(2) 3.375(3) 175(10) 15_576
O5 H5B O2 0.85(2) 2.61(7) 3.375(3) 151(11) 21_666
O6 H6B O6 1.04 1.91 2.94(10) 169.2 13_657

loop_
_geom_torsion_atom_site_label_1
_geom_torsion_atom_site_label_2
_geom_torsion_atom_site_label_3
_geom_torsion_atom_site_label_4
_geom_torsion
_geom_torsion_site_symmetry_1
_geom_torsion_site_symmetry_4
O2 C1 C2 N1 170.3(3) . .
O1 C1 C2 N1 -9.1(4) . .
O2 C1 C2 C3 -10.1(5) . .
O1 C1 C2 C3 170.5(3) . .
N1 C2 C3 C4 -0.6(4) . .
C1 C2 C3 C4 179.8(3) . .
C2 C3 C4 N2 -0.1(4) . .
C2 C3 C4 C5 -179.2(3) . .
N2 C4 C5 O4 174.7(3) . .
C3 C4 C5 O4 -6.2(5) . .
N2 C4 C5 O3 -6.5(4) . .
C3 C4 C5 O3 172.6(3) . .
N2 C4 C5 Gd1 -94.9(8) . 2_574
C3 C4 C5 Gd1 84.1(9) . 2_574
C3 C2 N1 N2 1.1(3) . .
C1 C2 N1 N2 -179.3(3) . .
C3 C2 N1 Zn1 -168.7(2) . .
C1 C2 N1 Zn1 11.0(3) . .
O2 Zn1 N1 N2 -89.0(3) 11_466 .
N2 Zn1 N1 N2 77.0(3) 22_476 .
O3 Zn1 N1 N2 -4.6(3) 22_476 .
O1 Zn1 N1 N2 -171.8(3) . .
O2 Zn1 N1 C2 75.7(2) 11_466 .
N2 Zn1 N1 C2 -118.3(2) 22_476 .
O3 Zn1 N1 C2 160.1(2) 22_476 .
O1 Zn1 N1 C2 -7.2(2) . .
C2 N1 N2 C4 -1.1(3) . .
Zn1 N1 N2 C4 164.0(2) . .
C2 N1 N2 Zn1 175.2(2) . 19_567
Zn1 N1 N2 Zn1 -19.6(5) . 19_567
C3 C4 N2 N1 0.8(3) . .
C5 C4 N2 N1 180.0(2) . .
C3 C4 N2 Zn1 -176.6(2) . 19_567
C5 C4 N2 Zn1 2.6(3) . 19_567
O2 C1 O1 Zn1 -177.2(3) . .
C2 C1 O1 Zn1 2.1(3) . .
O2 C1 O1 Gd1 14.6(5) . .
C2 C1 O1 Gd1 -166.12(19) . .
O2 Zn1 O1 C1 -101.8(2) 11_466 .
N2 Zn1 O1 C1 114.1(2) 22_476 .
N1 Zn1 O1 C1 2.7(2) . .
O3 Zn1 O1 C1 -71.6(4) 22_476 .
O2 Zn1 O1 Gd1 69.06(10) 11_466 .
N2 Zn1 O1 Gd1 -75.04(11) 22_476 .
N1 Zn1 O1 Gd1 173.57(11) . .
O3 Zn1 O1 Gd1 99.3(3) 22_476 .
O4 Gd1 O1 C1 -51.6(3) 7_564 .
O4 Gd1 O1 C1 176.4(3) 2_575 .
O4 Gd1 O1 C1 60.7(3) 12_665 .
O5 Gd1 O1 C1 -115.3(2) . .
O1 Gd1 O1 C1 103.5(2) 11_466 .
O1 Gd1 O1 C1 26.0(3) 8_656 .
O3 Gd1 O1 C1 -107.5(3) 7_564 .
O3 Gd1 O1 C1 155.7(2) 2_575 .
O3 Gd1 O1 C1 -14.1(3) 12_665 .
C5 Gd1 O1 C1 163.3(3) 2_575 .
C5 Gd1 O1 C1 -79.2(3) 7_564 .
O4 Gd1 O1 Zn1 140.18(10) 7_564 .
O4 Gd1 O1 Zn1 8.23(8) 2_575 .
O4 Gd1 O1 Zn1 -107.57(10) 12_665 .
O5 Gd1 O1 Zn1 76.52(10) . .
O1 Gd1 O1 Zn1 -64.76(12) 11_466 .
O1 Gd1 O1 Zn1 -142.19(8) 8_656 .
O3 Gd1 O1 Zn1 84.32(9) 7_564 .
O3 Gd1 O1 Zn1 -12.54(12) 2_575 .
O3 Gd1 O1 Zn1 177.68(7) 12_665 .
C5 Gd1 O1 Zn1 -4.88(10) 2_575 .
C5 Gd1 O1 Zn1 112.57(11) 7_564 .
O1 C1 O2 Zn1 -18.7(6) . 8_656
C2 C1 O2 Zn1 162.0(2) . 8_656
O4 C5 O3 Zn1 -174.6(2) . 19_567
C4 C5 O3 Zn1 6.6(3) . 19_567
Gd1 C5 O3 Zn1 170.70(15) 2_574 19_567
O4 C5 O3 Gd1 14.7(3) . 2_574
C4 C5 O3 Gd1 -164.1(2) . 2_574
O3 C5 O4 Gd1 -15.3(3) . 2_574
C4 C5 O4 Gd1 163.4(2) . 2_574
